data_4102044
loop_
_publ_author_name
'Claudio M. Zicovich-Wilson'
'Felipe G\'andara'
'Angeles Monge'
'Miguel A. Camblor'

_publ_contact_author_address
;
Instituto de Ciencia de Materiales de Madrid,
 Consejo Superior de Investigaciones Cient\'ificas,
c/ Sor Juana In\'es de la Cruz, 3, 28049 Madrid, Spain.
;
_publ_contact_author_email macamblor@icmm.cisc.es
_publ_contact_author_name 'M. A. Camblor'
_publ_section_title
;
 In SituTransformation of TON Silica Zeolite into the Less Dense ITW:
 Structure-Direction Overcoming Framework Instability in the Synthesis of
 SiO2 Zeolites
;
_journal_name_full 'Journal of the American Chemical Society'
_journal_page_first 3461
_journal_page_last 3471
_journal_paper_doi 10.1021/ja9094318
_journal_volume 132
_journal_year 2010
_chemical_formula_moiety 'C4.92 F0.82 N1.64 O48 Si24'
_chemical_formula_sum 'C4.92 F0.82 N1.64 O48 Si24'
_chemical_formula_weight 1549.23
_chemical_name_systematic
; 
 ? 
;
_space_group_IT_number 36
_symmetry_cell_setting orthorhombic
_symmetry_space_group_name_Hall 'C 2c -2'
_symmetry_space_group_name_H-M 'C m c 21'
_atom_sites_solution_primary direct
_atom_sites_solution_secondary difmap
_audit_creation_method SHELXL-97
_cell_angle_alpha 90.00
_cell_angle_beta 90.00
_cell_angle_gamma 90.00
_cell_formula_units_Z 1
_cell_length_a 13.723(2)
_cell_length_b 17.458(3)
_cell_length_c 5.0756(8)
_cell_measurement_reflns_used 1018
_cell_measurement_temperature 295(2)
_cell_measurement_theta_max 25.95
_cell_measurement_theta_min 2.33
_cell_volume 1216.0(3)
_computing_cell_refinement 'Bruker SMART'
_computing_data_collection 'Bruker SMART'
_computing_data_reduction 'Bruker SAINT'
_computing_molecular_graphics 'Bruker SHELXTL'
_computing_publication_material 'Bruker SHELXTL'
_computing_structure_refinement 'SHELXL-97 (Sheldrick, 1997)'
_computing_structure_solution 'SHELXS-97 (Sheldrick, 1990)'
_diffrn_ambient_temperature 295(2)
_diffrn_measured_fraction_theta_full 0.978
_diffrn_measured_fraction_theta_max 0.978
_diffrn_measurement_device_type 'CCD area detector'
_diffrn_measurement_method 'phi and omega scans'
_diffrn_radiation_monochromator graphite
_diffrn_radiation_source 'fine-focus sealed tube'
_diffrn_radiation_type MoK\a
_diffrn_radiation_wavelength 0.71073
_diffrn_reflns_av_R_equivalents 0.0543
_diffrn_reflns_av_sigmaI/netI 0.0775
_diffrn_reflns_limit_h_max 14
_diffrn_reflns_limit_h_min -17
_diffrn_reflns_limit_k_max 21
_diffrn_reflns_limit_k_min -7
_diffrn_reflns_limit_l_max 6
_diffrn_reflns_limit_l_min -6
_diffrn_reflns_number 2805
_diffrn_reflns_theta_full 26.38
_diffrn_reflns_theta_max 26.38
_diffrn_reflns_theta_min 1.89
_exptl_absorpt_coefficient_mu 0.752
_exptl_absorpt_correction_T_max 0.9563
_exptl_absorpt_correction_T_min 0.8891
_exptl_absorpt_correction_type multi-scan
_exptl_absorpt_process_details SADABS
_exptl_crystal_colour colourless
_exptl_crystal_density_diffrn 2.116
_exptl_crystal_density_method 'not measured'
_exptl_crystal_description plate
_exptl_crystal_F_000 773
_exptl_crystal_size_max 0.16
_exptl_crystal_size_mid 0.08
_exptl_crystal_size_min 0.06
_refine_diff_density_max 0.610
_refine_diff_density_min -0.531
_refine_diff_density_rms 0.132
_refine_ls_abs_structure_details 'Flack H D (1983), Acta Cryst. A39, 876-881'
_refine_ls_abs_structure_Flack -0.3(5)
_refine_ls_extinction_method none
_refine_ls_goodness_of_fit_ref 1.056
_refine_ls_matrix_type full
_refine_ls_number_parameters 99
_refine_ls_number_reflns 1189
_refine_ls_number_restraints 7
_refine_ls_restrained_S_all 1.054
_refine_ls_R_factor_all 0.0789
_refine_ls_R_factor_gt 0.0618
_refine_ls_shift/su_max 0.000
_refine_ls_shift/su_mean 0.000
_refine_ls_structure_factor_coef Fsqd
_refine_ls_weighting_details 'calc w=1/[\s^2^(Fo^2^)+(0.0855P)^2^+2.2255P] where P=(Fo^2^+2Fc^2^)/3'
_refine_ls_weighting_scheme calc
_refine_ls_wR_factor_gt 0.1490
_refine_ls_wR_factor_ref 0.1572
_reflns_number_gt 966
_reflns_number_total 1189
_reflns_threshold_expression >2sigma(I)
_cod_data_source_file ja9094318_si_001.cif
_cod_data_source_block TON_template
_cod_database_code 4102044

loop_
_symmetry_equiv_pos_as_xyz
'x, y, z'
'-x, -y, z+1/2'
'x, -y, z+1/2'
'-x, y, z'
'x+1/2, y+1/2, z'
'-x+1/2, -y+1/2, z+1/2'
'x+1/2, -y+1/2, z+1/2'
'-x+1/2, y+1/2, z'

loop_
_atom_site_label
_atom_site_type_symbol
_atom_site_fract_x
_atom_site_fract_y
_atom_site_fract_z
_atom_site_U_iso_or_equiv
_atom_site_adp_type
_atom_site_occupancy
_atom_site_symmetry_multiplicity
_atom_site_calc_flag
_atom_site_refinement_flags
_atom_site_disorder_assembly
_atom_site_disorder_group
O6 O 1.0000 0.6539(4) 0.4002(15) 0.040(2) Uani 1 2 d S . .
O4 O 0.9089(3) 0.7769(2) 0.5662(12) 0.0292(14) Uani 1 1 d . . .
O6B O 1.0000 0.6891(4) -0.0991(15) 0.033(2) Uani 1 2 d S . .
O2 O 0.9061(3) 0.5680(3) 0.0627(14) 0.0381(15) Uani 1 1 d . . .
O5 O 0.7310(4) 0.7420(4) 0.7237(12) 0.0375(16) Uani 1 1 d . . .
O3 O 0.7287(4) 0.6225(3) 0.0322(16) 0.0462(16) Uani 1 1 d . . .
O1 O 0.7665(3) 0.5140(3) 0.3649(10) 0.0283(13) Uani 1 1 d . . .
Si4 Si 1.0000 0.62055(12) 0.1074(6) 0.0172(6) Uani 1 2 d S . .
Si3 Si 1.0000 0.72088(14) 0.6061(6) 0.0199(6) Uani 1 2 d S . .
Si1 Si 0.79294(12) 0.54837(10) 0.0804(3) 0.0196(5) Uani 1 1 d . . .
Si2 Si 0.79468(13) 0.78784(10) 0.5145(5) 0.0216(5) Uani 1 1 d . . .
C21 C 0.00000(13) 0.94887(10) 0.1863(5) 0.06(2) Uiso 0.20 2 d SPRD . .
C22 C 0.00000(13) 0.93841(10) 0.4637(5) 0.14(5) Uiso 0.20 2 d SPRD . .
C23 C 0.00000(13) 1.06776(10) 0.3804(5) 0.041(16) Uiso 0.20 2 d SPRD . .
N21 N 0.00000(13) 1.01189(10) 0.5837(5) 0.046(12) Uiso 0.20 2 d SPRD . .
N22 N 0.00000(13) 1.02882(10) 0.1348(5) 0.050(14) Uiso 0.20 2 d SPRD . .
C1 C 0.00000(13) 1.02661(10) 0.8642(5) 0.10(3) Uiso 0.20 2 d SPRD . .
C2 C 0.00000(13) 1.06231(10) -0.1255(5) 0.06(2) Uiso 0.20 2 d SPRD . .
C3 C 0.00000(13) 0.88004(10) 0.0249(5) 0.063(18) Uiso 0.20 2 d SPRD . .
F1 F 0.88748(13) 0.64872(10) 0.6160(5) 0.039(10) Uiso 0.10 1 d PR . .

loop_
_atom_site_aniso_label
_atom_site_aniso_U_11
_atom_site_aniso_U_22
_atom_site_aniso_U_33
_atom_site_aniso_U_23
_atom_site_aniso_U_13
_atom_site_aniso_U_12
O6 0.081(6) 0.022(4) 0.016(4) -0.002(3) 0.000 0.000
O4 0.019(2) 0.035(2) 0.034(4) -0.004(3) -0.008(2) 0.005(2)
O6B 0.064(6) 0.023(4) 0.013(4) 0.000(3) 0.000 0.000
O2 0.022(2) 0.041(3) 0.051(5) -0.003(3) 0.005(3) -0.005(2)
O5 0.027(3) 0.072(4) 0.013(3) 0.011(3) 0.000(3) -0.010(3)
O3 0.049(3) 0.045(3) 0.044(4) 0.008(3) 0.004(4) 0.022(3)
O1 0.029(3) 0.041(4) 0.014(3) -0.001(2) 0.004(3) 0.007(2)
Si4 0.0205(13) 0.0173(12) 0.0137(15) 0.0028(13) 0.000 0.000
Si3 0.0186(13) 0.0297(13) 0.0115(13) 0.0030(14) 0.000 0.000
Si1 0.0185(10) 0.0262(9) 0.0142(11) 0.0019(7) 0.0022(9) 0.0040(7)
Si2 0.0198(9) 0.0345(10) 0.0105(10) 0.0006(8) 0.0008(8) 0.0095(8)

loop_
_atom_type_symbol
_atom_type_description
_atom_type_scat_dispersion_real
_atom_type_scat_dispersion_imag
_atom_type_scat_source
C C 0.0033 0.0016 'International Tables Vol C Tables 4.2.6.8 and 6.1.1.4'
O O 0.0106 0.0060 'International Tables Vol C Tables 4.2.6.8 and 6.1.1.4'
Si Si 0.0817 0.0704 'International Tables Vol C Tables 4.2.6.8 and 6.1.1.4'
F F 0.0171 0.0103 'International Tables Vol C Tables 4.2.6.8 and 6.1.1.4'
N N 0.0061 0.0033 'International Tables Vol C Tables 4.2.6.8 and 6.1.1.4'

loop_
_geom_angle_atom_site_label_1
_geom_angle_atom_site_label_2
_geom_angle_atom_site_label_3
_geom_angle
_geom_angle_site_symmetry_1
_geom_angle_site_symmetry_3
_geom_angle_publ_flag
Si3 O6 Si4 153.1(5) . . ?
Si3 O4 Si2 149.2(3) . . ?
Si4 O6B Si3 151.5(5) . 1_554 ?
Si1 O2 Si4 154.4(4) . . ?
Si2 O5 Si2 153.9(4) . 6_665 ?
Si1 O3 Si2 156.8(4) . 6_664 ?
Si1 O1 Si1 145.6(4) 3_565 . ?
O6B Si4 O6 109.8(4) . . ?
O6B Si4 O2 109.8(3) . . ?
O6 Si4 O2 110.0(3) . . ?
O6B Si4 O2 109.8(3) . 4_755 ?
O6 Si4 O2 110.0(3) . 4_755 ?
O2 Si4 O2 107.5(4) . 4_755 ?
O6 Si3 O6B 111.4(4) . 1_556 ?
O6 Si3 O4 111.8(3) . 4_755 ?
O6B Si3 O4 109.3(3) 1_556 4_755 ?
O6 Si3 O4 111.8(3) . . ?
O6B Si3 O4 109.3(3) 1_556 . ?
O4 Si3 O4 102.8(4) 4_755 . ?
O6 Si3 F1 62.96(17) . . ?
O6B Si3 F1 75.93(19) 1_556 . ?
O4 Si3 F1 174.0(3) 4_755 . ?
O4 Si3 F1 77.54(17) . . ?
O6 Si3 F1 62.96(17) . 4_755 ?
O6B Si3 F1 75.93(19) 1_556 4_755 ?
O4 Si3 F1 77.54(17) 4_755 4_755 ?
O4 Si3 F1 174.0(3) . 4_755 ?
F1 Si3 F1 101.53(15) . 4_755 ?
O3 Si1 O1 109.1(3) . 3_564 ?
O3 Si1 O2 110.9(3) . . ?
O1 Si1 O2 109.4(3) 3_564 . ?
O3 Si1 O1 108.6(4) . . ?
O1 Si1 O1 108.18(17) 3_564 . ?
O2 Si1 O1 110.6(3) . . ?
O5 Si2 O4 111.6(3) . . ?
O5 Si2 O3 110.1(4) . 6_665 ?
O4 Si2 O3 107.7(3) . 6_665 ?
O5 Si2 O5 109.27(15) . 6_664 ?
O4 Si2 O5 109.1(3) . 6_664 ?
O3 Si2 O5 109.0(4) 6_665 6_664 ?
N21 C21 C2 138.8(4) 2_574 2_575 ?
N21 C21 C1 101.9(3) 2_574 2_574 ?
C2 C21 C1 36.9 2_575 2_574 ?
N21 C21 N22 26.63(15) 2_574 . ?
C2 C21 N22 112.2(2) 2_575 . ?
C1 C21 N22 75.24(19) 2_574 . ?
N21 C21 C22 134.63(15) 2_574 . ?
C2 C21 C22 4.2(2) 2_575 . ?
C1 C21 C22 32.76(19) 2_574 . ?
N22 C21 C22 108.0 . . ?
N21 C21 C3 108.48(15) 2_574 . ?
C2 C21 C3 112.7(2) 2_575 . ?
C1 C21 C3 149.64(19) 2_574 . ?
N22 C21 C3 135.1 . . ?
C22 C21 C3 116.9 . . ?
N21 C21 C23 63.4 2_574 2_574 ?
C2 C21 C23 157.8(3) 2_575 2_574 ?
C1 C21 C23 165.2(3) 2_574 2_574 ?
N22 C21 C23 89.99(13) . 2_574 ?
C22 C21 C23 162.01(13) . 2_574 ?
C3 C21 C23 45.13(13) . 2_574 ?
C2 C22 C1 52.0(3) 2_575 2_574 ?
C2 C22 N22 148.2(6) 2_575 2_575 ?
C1 C22 N22 96.2(3) 2_574 2_575 ?
C2 C22 N21 117.0(5) 2_575 . ?
C1 C22 N21 65.00(17) 2_574 . ?
N22 C22 N21 31.22(17) 2_575 . ?
C2 C22 C21 9.0(5) 2_575 . ?
C1 C22 C21 43.00(17) 2_574 . ?
N22 C22 C21 139.22(17) 2_575 . ?
N21 C22 C21 108.0 . . ?
C3 C23 N21 94.55(11) 2_575 . ?
C3 C23 N22 157.45(11) 2_575 . ?
N21 C23 N22 108.0 . . ?
C3 C23 C21 61.8 2_575 2_575 ?
N21 C23 C21 32.79(13) . 2_575 ?
N22 C23 C21 140.79(13) . 2_575 ?
C3 C23 C1 144.02(12) 2_575 2_574 ?
N21 C23 C1 49.5 . 2_574 ?
N22 C23 C1 58.5 . 2_574 ?
C21 C23 C1 82.26(13) 2_575 2_574 ?
N22 N21 C21 122.71(5) 2_575 2_575 ?
N22 N21 C1 78.9(2) 2_575 2_574 ?
C21 N21 C1 158.3(3) 2_575 2_574 ?
N22 N21 C22 45.44(9) 2_575 . ?
C21 N21 C22 168.15(15) 2_575 . ?
C1 N21 C22 33.51(14) 2_574 . ?
N22 N21 C23 153.44(9) 2_575 . ?
C21 N21 C23 83.85(15) 2_575 . ?
C1 N21 C23 74.49(14) 2_574 . ?
C22 N21 C23 108.0 . . ?
N22 N21 C1 80.19(9) 2_575 . ?
C21 N21 C1 42.53(15) 2_575 . ?
C1 N21 C1 159.14(14) 2_574 . ?
C22 N21 C1 125.6 . . ?
C23 N21 C1 126.4 . . ?
N22 N21 C2 59.38(17) 2_575 2_575 ?
C21 N21 C2 177.9(2) 2_575 2_575 ?
C1 N21 C2 19.57(6) 2_574 2_575 ?
C22 N21 C2 13.94(8) . 2_575 ?
C23 N21 C2 94.06(8) . 2_575 ?
C1 N21 C2 139.57(8) . 2_575 ?
N22 N21 C2 100.77(9) 2_575 1_556 ?
C21 N21 C2 21.95(15) 2_575 1_556 ?
C1 N21 C2 179.71(15) 2_574 1_556 ?
C22 N21 C2 146.2 . 1_556 ?
C23 N21 C2 105.8 . 1_556 ?
C1 N21 C2 20.6 . 1_556 ?
C2 N21 C2 160.14(8) 2_575 1_556 ?
N22 N21 C3 168.94(11) 2_575 2_575 ?
C21 N21 C3 46.22(16) 2_575 2_575 ?
C1 N21 C3 112.12(12) 2_574 2_575 ?
C22 N21 C3 145.6 . 2_575 ?
C23 N21 C3 37.6 . 2_575 ?
C1 N21 C3 88.7 . 2_575 ?
C2 N21 C3 131.68(6) 2_575 2_575 ?
C2 N21 C3 68.2 1_556 2_575 ?
N21 N22 C22 103.34(7) 2_574 2_574 ?
N21 N22 C1 68.34(9) 2_574 1_554 ?
C22 N22 C1 34.99(17) 2_574 1_554 ?
N21 N22 C21 30.65(9) 2_574 . ?
C22 N22 C21 133.99(17) 2_574 . ?
C1 N22 C21 99.0 1_554 . ?
N21 N22 C23 138.65(9) 2_574 . ?
C22 N22 C23 118.01(17) 2_574 . ?
C1 N22 C23 153.0 1_554 . ?
C21 N22 C23 108.0 . . ?
N21 N22 C2 93.83(9) 2_574 . ?
C22 N22 C2 9.51(17) 2_574 . ?
C1 N22 C2 25.5 1_554 . ?
C21 N22 C2 124.5 . . ?
C23 N22 C2 127.5 . . ?
N21 N22 C1 70.3(2) 2_574 2_574 ?
C22 N22 C1 173.7(3) 2_574 2_574 ?
C1 N22 C1 138.66(11) 1_554 2_574 ?
C21 N22 C1 39.66(11) . 2_574 ?
C23 N22 C1 68.34(11) . 2_574 ?
C2 N22 C1 164.15(11) . 2_574 ?
C2 C1 C22 34.78(17) 1_556 2_575 ?
C2 C1 C21 69.46(19) 1_556 2_575 ?
C22 C1 C21 104.2(4) 2_575 2_575 ?
C2 C1 N21 116.27(14) 1_556 2_575 ?
C22 C1 N21 81.5 2_575 2_575 ?
C21 C1 N21 174.3(3) 2_575 2_575 ?
C2 C1 N22 83.6 1_556 1_556 ?
C22 C1 N22 48.78(17) 2_575 1_556 ?
C21 C1 N22 153.02(19) 2_575 1_556 ?
N21 C1 N22 32.71(14) 2_575 1_556 ?
C2 C1 N21 105.1 1_556 . ?
C22 C1 N21 139.84(17) 2_575 . ?
C21 C1 N21 35.60(19) 2_575 . ?
N21 C1 N21 138.67(14) 2_575 . ?
N22 C1 N21 171.4 1_556 . ?
C2 C1 N22 134.56(10) 1_556 2_575 ?
C22 C1 N22 169.3(3) 2_575 2_575 ?
C21 C1 N22 65.10(8) 2_575 2_575 ?
N21 C1 N22 109.2(2) 2_575 2_575 ?
N22 C1 N22 141.88(11) 1_556 2_575 ?
N21 C1 N22 29.50(11) . 2_575 ?
C2 C1 C23 172.3 1_556 2_575 ?
C22 C1 C23 137.53(16) 2_575 2_575 ?
C21 C1 C23 118.23(19) 2_575 2_575 ?
N21 C1 C23 56.04(13) 2_575 2_575 ?
N22 C1 C23 88.7 1_556 2_575 ?
N21 C1 C23 82.6 . 2_575 ?
N22 C1 C23 53.13(11) 2_575 2_575 ?
C22 C2 C1 93.2(5) 2_574 1_554 ?
C22 C2 C21 166.8(7) 2_574 2_574 ?
C1 C2 C21 73.6(2) 1_554 2_574 ?
C22 C2 N22 22.3(5) 2_574 . ?
C1 C2 N22 70.9 1_554 . ?
C21 C2 N22 144.6(2) 2_574 . ?
C22 C2 N21 49.1(4) 2_574 2_574 ?
C1 C2 N21 44.16(8) 1_554 2_574 ?
C21 C2 N21 117.8(3) 2_574 2_574 ?
N22 C2 N21 26.79(8) . 2_574 ?
C22 C2 N21 147.6(5) 2_574 1_554 ?
C1 C2 N21 54.4 1_554 1_554 ?
C21 C2 N21 19.3(2) 2_574 1_554 ?
N22 C2 N21 125.3 . 1_554 ?
N21 C2 N21 98.52(8) 2_574 1_554 ?
C22 C2 C3 152.0(5) 2_574 2_574 ?
C1 C2 C3 114.73(9) 1_554 2_574 ?
C21 C2 C3 41.11(12) 2_574 2_574 ?
N22 C2 C3 174.32(9) . 2_574 ?
N21 C2 C3 158.89(17) 2_574 2_574 ?
N21 C2 C3 60.37(9) 1_554 2_574 ?
C23 C3 C21 73.11(11) 2_574 . ?
C23 C3 N21 47.82(13) 2_574 2_574 ?
C21 C3 N21 25.3 . 2_574 ?
C23 C3 C2 99.3(2) 2_574 2_575 ?
C21 C3 C2 26.17(9) . 2_575 ?
N21 C3 C2 51.46(7) 2_574 2_575 ?

loop_
_geom_bond_atom_site_label_1
_geom_bond_atom_site_label_2
_geom_bond_distance
_geom_bond_site_symmetry_2
_geom_bond_publ_flag
O6 Si3 1.569(8) . ?
O6 Si4 1.596(8) . ?
O4 Si3 1.600(4) . ?
O4 Si2 1.601(5) . ?
O6B Si4 1.591(7) . ?
O6B Si3 1.596(8) 1_554 ?
O2 Si1 1.593(5) . ?
O2 Si4 1.598(5) . ?
O5 Si2 1.591(6) . ?
O5 Si2 1.604(6) 6_665 ?
O3 Si1 1.584(5) . ?
O3 Si2 1.601(5) 6_664 ?
O1 Si1 1.586(6) 3_565 ?
O1 Si1 1.605(6) . ?
Si4 O2 1.598(5) 4_755 ?
Si3 O6B 1.596(8) 1_556 ?
Si3 O4 1.600(4) 4_755 ?
Si3 F1 1.994(2) . ?
Si3 F1 1.994(2) 4_755 ?
Si1 O1 1.586(6) 3_564 ?
Si2 O3 1.601(5) 6_665 ?
Si2 O5 1.604(6) 6_664 ?
C21 N21 0.860(3) 2_574 ?
C21 C2 0.9752 2_575 ?
C21 C1 0.9991(16) 2_574 ?
C21 N22 1.4200 . ?
C21 C22 1.4200 . ?
C21 C3 1.4543 . ?
C21 C23 1.5796 2_574 ?
C22 C2 0.4529 2_575 ?
C22 C1 0.793(3) 2_574 ?
C22 N22 1.040(2) 2_575 ?
C22 N21 1.4200 . ?
C23 C3 1.170(3) 2_575 ?
C23 N21 1.4200 . ?
C23 N22 1.4200 . ?
C23 C21 1.5796 2_575 ?
C23 C1 1.650(4) 2_574 ?
N21 N22 0.757(3) 2_575 ?
N21 C21 0.860(3) 2_575 ?
N21 C1 1.3012(19) 2_574 ?
N21 C1 1.4466 . ?
N21 C2 1.675(3) 2_575 ?
N21 C2 1.7188 1_556 ?
N21 C3 1.910(4) 2_575 ?
N22 N21 0.757(3) 2_574 ?
N22 C22 1.040(2) 2_574 ?
N22 C1 1.3741 1_554 ?
N22 C2 1.4446 . ?
N22 C1 1.514(2) 2_574 ?
C1 C2 0.6256 1_556 ?
C1 C22 0.793(3) 2_575 ?
C1 C21 0.9991(16) 2_575 ?
C1 N21 1.3012(19) 2_575 ?
C1 N22 1.3741 1_556 ?
C1 N22 1.514(2) 2_575 ?
C1 C23 1.650(4) 2_575 ?
C2 C22 0.4529 2_574 ?
C2 C1 0.6256 1_554 ?
C2 C21 0.9752 2_574 ?
C2 N21 1.675(3) 2_574 ?
C2 N21 1.7188 1_554 ?
C2 C3 2.0400(18) 2_574 ?
C3 C23 1.170(3) 2_574 ?
C3 N21 1.910(4) 2_574 ?
C3 C2 2.0400(18) 2_575 ?
